data_7035386
loop_
_publ_author_name
'Vats, Balgovind'
'Kannan, S.'
'Sundararajan, Mahesh'
'Kumar, Mukesh'
'Drew, M. G. B.'

_publ_section_title
;
 Synthesis, structural and theoretical studies of dithiodiglycolamide
 compounds of palladium(ii).
;
_journal_issue 26
_journal_name_full 'Dalton transactions (Cambridge, England : 2003)'
_journal_page_first 11867
_journal_page_last 11876
_journal_paper_doi 10.1039/c4dt03814b
_journal_volume 44
_journal_year 2015
_chemical_formula_sum 'C27 H46 Cl2 N2 O2 Pd S2'
_chemical_formula_weight 672.08
_chemical_name_systematic
;
 ?
;
_space_group_IT_number 2
_symmetry_cell_setting triclinic
_symmetry_space_group_name_Hall '-P 1'
_symmetry_space_group_name_H-M 'P -1'
_atom_sites_solution_hydrogens geom
_atom_sites_solution_primary direct
_atom_sites_solution_secondary difmap
_audit_creation_method SHELXL-97
_audit_update_record
;
2014-06-24 deposited with the CCDC.
2015-05-12 downloaded from the CCDC.
;
_cell_angle_alpha 77.074(5)
_cell_angle_beta 65.654(4)
_cell_angle_gamma 89.887(4)
_cell_formula_units_Z 4
_cell_length_a 13.7993(7)
_cell_length_b 16.2142(9)
_cell_length_c 16.6779(9)
_cell_measurement_reflns_used 23134
_cell_measurement_temperature 150(2)
_cell_measurement_theta_max 30.00
_cell_measurement_theta_min 3.07
_cell_volume 3296.4(3)
_computing_cell_refinement 'Crysalis, Oxford Diffraction'
_computing_data_collection 'Crysalis, Oxford Diffraction'
_computing_data_reduction 'Crysalis, Oxford Diffraction'
_computing_molecular_graphics PLATON(Spek,2004)
_computing_structure_refinement 'SHELXL-97 (Sheldrick, 1997)'
_computing_structure_solution 'SHELXS-97 (Sheldrick, 1997)'
_diffrn_ambient_temperature 150(2)
_diffrn_measured_fraction_theta_full 0.954
_diffrn_measured_fraction_theta_max 0.954
_diffrn_measurement_device 'Oxford Diffaction X-Calibur System'
_diffrn_measurement_method '321 frames, counting time 10 s.'
_diffrn_radiation_monochromator graphite
_diffrn_radiation_source 'fine-focus sealed tube'
_diffrn_radiation_type MoK\a
_diffrn_radiation_wavelength 0.71073
_diffrn_reflns_av_R_equivalents 0.0833
_diffrn_reflns_av_sigmaI/netI 0.1718
_diffrn_reflns_limit_h_max 12
_diffrn_reflns_limit_h_min -19
_diffrn_reflns_limit_k_max 22
_diffrn_reflns_limit_k_min -20
_diffrn_reflns_limit_l_max 22
_diffrn_reflns_limit_l_min -23
_diffrn_reflns_number 23134
_diffrn_reflns_theta_full 30.00
_diffrn_reflns_theta_max 30.00
_diffrn_reflns_theta_min 3.07
_diffrn_standards_decay_% n/a
_diffrn_standards_interval_count n/a
_diffrn_standards_interval_time n/a
_diffrn_standards_number n/a
_exptl_absorpt_coefficient_mu 0.877
_exptl_absorpt_correction_T_max 1.000
_exptl_absorpt_correction_T_min 0.894
_exptl_absorpt_correction_type empirical
_exptl_absorpt_process_details 'ABSPACK, Oxford Diffraction Ltd'
_exptl_crystal_colour orange
_exptl_crystal_density_diffrn 1.354
_exptl_crystal_density_method 'not measured'
_exptl_crystal_description block
_exptl_crystal_F_000 1400
_exptl_crystal_recrystallization_method 'Re-crystallisation from solvent: CH2CL2-methanol'
_exptl_crystal_size_max 0.22
_exptl_crystal_size_mid 0.19
_exptl_crystal_size_min 0.19
_refine_diff_density_max 6.560
_refine_diff_density_min -2.605
_refine_diff_density_rms 0.214
_refine_ls_extinction_method none
_refine_ls_goodness_of_fit_ref 1.034
_refine_ls_hydrogen_treatment constr
_refine_ls_matrix_type full
_refine_ls_number_parameters 666
_refine_ls_number_reflns 18353
_refine_ls_number_restraints 18
_refine_ls_restrained_S_all 1.035
_refine_ls_R_factor_all 0.1525
_refine_ls_R_factor_gt 0.0971
_refine_ls_shift/su_max 0.001
_refine_ls_shift/su_mean 0.000
_refine_ls_structure_factor_coef Fsqd
_refine_ls_weighting_details 'calc w=1/[\s^2^(Fo^2^)+(0.0944P)^2^+0.0000P] where P=(Fo^2^+2Fc^2^)/3'
_refine_ls_weighting_scheme calc
_refine_ls_wR_factor_gt 0.2199
_refine_ls_wR_factor_ref 0.2618
_reflns_number_gt 10601
_reflns_number_total 18353
_reflns_threshold_expression >2sigma(I)
_cod_data_source_file c4dt03814b3.cif
_cod_data_source_block shelxl
_cod_depositor_comments 'Adding full bibliography for 7035386--7035388.cif.'
_cod_original_sg_symbol_H-M P-1
_cod_database_code 7035386

loop_
_symmetry_equiv_pos_as_xyz
'x, y, z'
'-x, -y, -z'

loop_
_atom_site_label
_atom_site_type_symbol
_atom_site_fract_x
_atom_site_fract_y
_atom_site_fract_z
_atom_site_U_iso_or_equiv
_atom_site_adp_type
_atom_site_occupancy
_atom_site_symmetry_multiplicity
_atom_site_calc_flag
_atom_site_refinement_flags
Pd1 Pd 0.29746(4) 0.65191(3) 0.07814(4) 0.02044(14) Uani 1 1 d .
Pd2 Pd 0.79771(4) 0.81358(3) 0.07554(4) 0.02068(14) Uani 1 1 d .
Cl1A Cl 0.43652(16) 0.58596(13) 0.10042(16) 0.0348(5) Uani 1 1 d .
Cl1B Cl 0.78885(14) 0.67496(11) 0.15694(13) 0.0272(4) Uani 1 1 d .
Cl2A Cl 0.28873(14) 0.75153(12) 0.16107(14) 0.0298(4) Uani 1 1 d .
Cl2B Cl 0.93620(16) 0.86724(12) 0.09985(16) 0.0358(5) Uani 1 1 d .
C12A C 0.1327(5) 0.6475(5) -0.0121(5) 0.0245(15) Uani 1 1 d .
C12B C 0.6943(5) 0.9384(5) -0.0388(6) 0.0302(17) Uani 1 1 d .
C13A C 0.1927(5) 0.5813(4) -0.0347(5) 0.0204(14) Uani 1 1 d .
C13B C 0.6341(6) 0.8628(4) -0.0148(5) 0.0240(15) Uani 1 1 d .
C14B C 0.6709(6) 1.0122(5) -0.0870(5) 0.0279(16) Uani 1 1 d .
H14B H 0.7095 1.0646 -0.1016 0.034 Uiso 1 1 calc R
C15A C 0.0474(5) 0.6656(5) -0.0368(5) 0.0223(14) Uani 1 1 d .
H15A H 0.0080 0.7106 -0.0209 0.027 Uiso 1 1 calc R
C15B C 0.5871(6) 1.0040(5) -0.1120(5) 0.0290(17) Uani 1 1 d .
H15B H 0.5709 1.0521 -0.1448 0.035 Uiso 1 1 calc R
C16A C 0.0227(6) 0.6168(5) -0.0844(5) 0.0257(16) Uani 1 1 d .
C16B C 0.5282(6) 0.9288(5) -0.0906(5) 0.0282(17) Uani 1 1 d .
C17A C 0.0831(7) 0.5511(6) -0.1087(6) 0.039(2) Uani 1 1 d .
H17A H 0.0685 0.5194 -0.1432 0.047 Uiso 1 1 calc R
C17B C 0.5494(5) 0.8561(5) -0.0403(6) 0.0269(16) Uani 1 1 d .
H17B H 0.5087 0.8044 -0.0239 0.032 Uiso 1 1 calc R
C18A C 0.1643(6) 0.5320(5) -0.0828(5) 0.0304(17) Uani 1 1 d .
H18A H 0.2014 0.4856 -0.0972 0.037 Uiso 1 1 calc R
C18B C 0.4344(7) 0.9209(6) -0.1163(7) 0.043(2) Uani 1 1 d .
H18B H 0.3722 0.8928 -0.0633 0.064 Uiso 1 1 calc R
H18C H 0.4526 0.8884 -0.1611 0.064 Uiso 1 1 calc R
H18D H 0.4198 0.9766 -0.1404 0.064 Uiso 1 1 calc R
C19A C -0.0721(8) 0.6355(6) -0.1075(7) 0.044(2) Uani 1 1 d .
H19A H -0.1256 0.6568 -0.0605 0.066 Uiso 1 1 calc R
H19B H -0.1016 0.5842 -0.1123 0.066 Uiso 1 1 calc R
H19C H -0.0489 0.6773 -0.1642 0.066 Uiso 1 1 calc R
C21A C 0.0519(5) 0.6939(4) 0.1536(5) 0.0224(14) Uani 1 1 d .
H21A H 0.0579 0.7354 0.1856 0.027 Uiso 1 1 calc R
H21B H -0.0107 0.7039 0.1416 0.027 Uiso 1 1 calc R
C21B C 0.5537(5) 0.7368(5) 0.1479(5) 0.0271(16) Uani 1 1 d .
H21C H 0.4911 0.7350 0.1355 0.032 Uiso 1 1 calc R
H21D H 0.5589 0.6794 0.1778 0.032 Uiso 1 1 calc R
C22A C 0.0328(5) 0.6077(5) 0.2154(5) 0.0282(17) Uani 1 1 d .
C22B C 0.5360(6) 0.7918(5) 0.2127(5) 0.0267(16) Uani 1 1 d .
C24A C -0.1127(8) 0.6609(7) 0.3329(6) 0.051(3) Uani 1 1 d .
H24A H -0.1858 0.6347 0.3612 0.061 Uiso 1 1 calc R
H24B H -0.1053 0.7057 0.2807 0.061 Uiso 1 1 calc R
C24B C 0.4443(6) 0.8131(6) 0.3631(5) 0.0333(18) Uani 1 1 d .
H24C H 0.5113 0.8421 0.3527 0.040 Uiso 1 1 calc R
H24D H 0.4149 0.7767 0.4242 0.040 Uiso 1 1 calc R
C25A C -0.0942(9) 0.7017(10) 0.4004(9) 0.080(4) Uani 1 1 d .
H25A H -0.0999 0.6541 0.4506 0.096 Uiso 1 1 calc R
C25B C 0.3685(8) 0.8785(6) 0.3580(7) 0.045(2) Uani 1 1 d .
H25B H 0.4056 0.9223 0.3014 0.054 Uiso 1 1 calc R
C26A C 0.0116(11) 0.7430(10) 0.3657(11) 0.097(5) Uani 1 1 d U
H26A H 0.0619 0.7012 0.3583 0.145 Uiso 1 1 calc R
H26B H 0.0156 0.7736 0.4075 0.145 Uiso 1 1 calc R
H26C H 0.0283 0.7820 0.3081 0.145 Uiso 1 1 calc R
C26B C 0.2685(8) 0.8443(8) 0.3579(8) 0.061(3) Uani 1 1 d .
H26D H 0.2338 0.7978 0.4102 0.092 Uiso 1 1 calc R
H26E H 0.2856 0.8248 0.3038 0.092 Uiso 1 1 calc R
H26F H 0.2216 0.8884 0.3597 0.092 Uiso 1 1 calc R
C27A C -0.1850(9) 0.7541(10) 0.4416(10) 0.088(5) Uani 1 1 d .
H27A H -0.1575 0.8025 0.4529 0.131 Uiso 1 1 calc R
H27B H -0.2378 0.7198 0.4977 0.131 Uiso 1 1 calc R
H27C H -0.2170 0.7731 0.4003 0.131 Uiso 1 1 calc R
C27B C 0.3430(10) 0.9200(8) 0.4359(8) 0.063(3) Uani 1 1 d .
H27D H 0.3052 0.8786 0.4922 0.094 Uiso 1 1 calc R
H27E H 0.2993 0.9653 0.4307 0.094 Uiso 1 1 calc R
H27F H 0.4082 0.9427 0.4342 0.094 Uiso 1 1 calc R
C28A C -0.0616(7) 0.5133(6) 0.3642(6) 0.044(2) Uani 1 1 d .
H28A H -0.1041 0.5186 0.4255 0.052 Uiso 1 1 calc R
H28B H 0.0065 0.4951 0.3614 0.052 Uiso 1 1 calc R
C28B C 0.4153(9) 0.6717(7) 0.3307(7) 0.056(3) Uani 1 1 d .
H28C H 0.3977 0.6587 0.2840 0.067 Uiso 1 1 calc R
H28D H 0.3491 0.6672 0.3846 0.067 Uiso 1 1 calc R
C29A C -0.1199(8) 0.4431(7) 0.3444(8) 0.061(3) Uani 1 1 d .
H29A H -0.0723 0.4337 0.2853 0.073 Uiso 1 1 calc R
C29B C 0.4919(15) 0.6013(7) 0.3542(9) 0.093(5) Uani 1 1 d .
H29B H 0.5564 0.6040 0.2984 0.111 Uiso 1 1 calc R
C30A C -0.2226(9) 0.4658(8) 0.3407(8) 0.071(4) Uani 1 1 d .
H30A H -0.2604 0.4165 0.3400 0.107 Uiso 1 1 calc R
H30B H -0.2085 0.5095 0.2867 0.107 Uiso 1 1 calc R
H30C H -0.2654 0.4862 0.3930 0.107 Uiso 1 1 calc R
C31A C -0.1361(11) 0.3607(8) 0.4163(8) 0.076(4) Uani 1 1 d .
H31A H -0.1899 0.3656 0.4737 0.114 Uiso 1 1 calc R
H31B H -0.0700 0.3506 0.4215 0.114 Uiso 1 1 calc R
H31C H -0.1584 0.3141 0.3990 0.114 Uiso 1 1 calc R
C41A C 0.4161(5) 0.5808(5) -0.1021(5) 0.0278(16) Uani 1 1 d .
H41A H 0.4764 0.5713 -0.0867 0.033 Uiso 1 1 calc R
H41B H 0.4167 0.5424 -0.1392 0.033 Uiso 1 1 calc R
C41B C 0.9144(6) 0.9691(5) -0.1028(6) 0.0291(17) Uani 1 1 d .
H41C H 0.9133 1.0248 -0.1387 0.035 Uiso 1 1 calc R
H41D H 0.9752 0.9718 -0.0882 0.035 Uiso 1 1 calc R
C42A C 0.4315(5) 0.6719(5) -0.1583(5) 0.0267(16) Uani 1 1 d .
C42B C 0.9316(6) 0.9046(5) -0.1618(5) 0.0273(16) Uani 1 1 d .
C44A C 0.5365(6) 0.7750(5) -0.2989(5) 0.0308(18) Uani 1 1 d .
H44A H 0.6100 0.7990 -0.3218 0.037 Uiso 1 1 calc R
H44B H 0.4907 0.8130 -0.2662 0.037 Uiso 1 1 calc R
C44B C 1.0263(7) 0.8696(6) -0.3050(5) 0.0361(19) Uani 1 1 d .
H44C H 0.9859 0.8146 -0.2715 0.043 Uiso 1 1 calc R
H44D H 1.1006 0.8604 -0.3366 0.043 Uiso 1 1 calc R
C45A C 0.5121(9) 0.7709(7) -0.3781(7) 0.057(3) Uani 1 1 d .
H45A H 0.5600 0.7333 -0.4112 0.069 Uiso 1 1 calc R
C45B C 0.9835(8) 0.9133(7) -0.3758(7) 0.053(3) Uani 1 1 d .
H45B H 1.0290 0.9664 -0.4128 0.063 Uiso 1 1 calc R
C46A C 0.3997(11) 0.7356(8) -0.3494(9) 0.077(4) Uani 1 1 d .
H46A H 0.3861 0.6802 -0.3089 0.115 Uiso 1 1 calc R
H46B H 0.3895 0.7312 -0.4019 0.115 Uiso 1 1 calc R
H46C H 0.3512 0.7727 -0.3190 0.115 Uiso 1 1 calc R
C46B C 0.9914(10) 0.8548(7) -0.4370(7) 0.061(3) Uani 1 1 d .
H46D H 0.9444 0.8037 -0.4020 0.091 Uiso 1 1 calc R
H46E H 1.0636 0.8408 -0.4638 0.091 Uiso 1 1 calc R
H46F H 0.9712 0.8829 -0.4841 0.091 Uiso 1 1 calc R
C47A C 0.5376(12) 0.8591(8) -0.4412(9) 0.087(4) Uani 1 1 d .
H47A H 0.5267 0.8569 -0.4939 0.130 Uiso 1 1 calc R
H47B H 0.6108 0.8792 -0.4593 0.130 Uiso 1 1 calc R
H47C H 0.4915 0.8972 -0.4103 0.130 Uiso 1 1 calc R
C47B C 0.8715(11) 0.9330(9) -0.3339(10) 0.085(5) Uani 1 1 d .
H47D H 0.8485 0.9562 -0.3806 0.128 Uiso 1 1 calc R
H47E H 0.8666 0.9737 -0.2988 0.128 Uiso 1 1 calc R
H47F H 0.8266 0.8819 -0.2950 0.128 Uiso 1 1 calc R
C48A C 0.6105(6) 0.6396(5) -0.2625(6) 0.0310(17) Uani 1 1 d .
H48A H 0.6301 0.6368 -0.3247 0.037 Uiso 1 1 calc R
H48B H 0.5868 0.5823 -0.2244 0.037 Uiso 1 1 calc R
C48B C 1.1081(6) 0.9876(5) -0.2687(6) 0.0360(19) Uani 1 1 d .
H48C H 1.0861 1.0271 -0.2301 0.043 Uiso 1 1 calc R
H48D H 1.1277 1.0193 -0.3307 0.043 Uiso 1 1 calc R
C49A C 0.7112(6) 0.6737(6) -0.2549(6) 0.038(2) Uani 1 1 d .
H49A H 0.7368 0.7306 -0.2957 0.045 Uiso 1 1 calc R
C49B C 1.2060(7) 0.9461(6) -0.2614(7) 0.043(2) Uani 1 1 d .
H49B H 1.2317 0.9105 -0.3049 0.051 Uiso 1 1 calc R
C50A C 0.7983(7) 0.6144(7) -0.2862(8) 0.052(3) Uani 1 1 d .
H50A H 0.8622 0.6358 -0.2847 0.078 Uiso 1 1 calc R
H50B H 0.8130 0.6118 -0.3471 0.078 Uiso 1 1 calc R
H50C H 0.7744 0.5585 -0.2466 0.078 Uiso 1 1 calc R
C50B C 1.1860(8) 0.8918(7) -0.1669(7) 0.057(3) Uani 1 1 d .
H50D H 1.1674 0.9272 -0.1247 0.086 Uiso 1 1 calc R
H50E H 1.2496 0.8660 -0.1695 0.086 Uiso 1 1 calc R
H50F H 1.1285 0.8482 -0.1473 0.086 Uiso 1 1 calc R
C51A C 0.6882(7) 0.6794(7) -0.1602(7) 0.050(3) Uani 1 1 d .
H51A H 0.6765 0.6231 -0.1218 0.075 Uiso 1 1 calc R
H51B H 0.6255 0.7083 -0.1372 0.075 Uiso 1 1 calc R
H51C H 0.7480 0.7102 -0.1609 0.075 Uiso 1 1 calc R
C51B C 1.2926(8) 1.0211(8) -0.2909(8) 0.065(3) Uani 1 1 d U
H51D H 1.2679 1.0570 -0.2493 0.098 Uiso 1 1 calc R
H51E H 1.3062 1.0534 -0.3509 0.098 Uiso 1 1 calc R
H51F H 1.3573 0.9992 -0.2908 0.098 Uiso 1 1 calc R
N23A N -0.0422(5) 0.5975(4) 0.3012(4) 0.0292(14) Uani 1 1 d .
N23B N 0.4665(5) 0.7597(5) 0.2995(5) 0.0360(17) Uani 1 1 d .
N43A N 0.5215(5) 0.6924(4) -0.2357(4) 0.0285(14) Uani 1 1 d .
N43B N 1.0171(5) 0.9222(4) -0.2410(5) 0.0301(14) Uani 1 1 d .
O22A O 0.0866(4) 0.5504(3) 0.1899(4) 0.0352(13) Uani 1 1 d .
O22B O 0.5821(4) 0.8641(4) 0.1866(4) 0.0358(13) Uani 1 1 d .
O42A O 0.3660(4) 0.7220(3) -0.1343(4) 0.0336(13) Uani 1 1 d .
O42B O 0.8654(4) 0.8426(3) -0.1358(4) 0.0330(13) Uani 1 1 d .
S11A S 0.16750(13) 0.71403(10) 0.04636(12) 0.0197(3) Uani 1 1 d .
S11B S 0.79412(13) 0.94658(11) 0.00154(12) 0.0215(3) Uani 1 1 d .
S14A S 0.29369(13) 0.55429(11) 0.00181(12) 0.0213(3) Uani 1 1 d .
S14B S 0.66962(13) 0.76790(11) 0.04116(12) 0.0211(3) Uani 1 1 d .
C31B C 0.5247(11) 0.6211(8) 0.4226(10) 0.082(4) Uani 1 1 d .
H31D H 0.4659 0.6048 0.4815 0.123 Uiso 1 1 calc R
H31E H 0.5452 0.6811 0.4076 0.123 Uiso 1 1 calc R
H31F H 0.5841 0.5904 0.4228 0.123 Uiso 1 1 calc R
C30B C 0.4326(18) 0.5213(14) 0.3794(15) 0.163(9) Uani 1 1 d U
H30D H 0.4560 0.4806 0.4174 0.245 Uiso 1 1 calc R
H30E H 0.4436 0.5025 0.3259 0.245 Uiso 1 1 calc R
H30F H 0.3580 0.5264 0.4120 0.245 Uiso 1 1 calc R

loop_
_atom_site_aniso_label
_atom_site_aniso_U_11
_atom_site_aniso_U_22
_atom_site_aniso_U_33
_atom_site_aniso_U_23
_atom_site_aniso_U_13
_atom_site_aniso_U_12
Pd1 0.0134(2) 0.0215(3) 0.0264(3) -0.0028(2) -0.0098(2) -0.00114(19)
Pd2 0.0136(2) 0.0230(3) 0.0275(3) -0.0051(2) -0.0112(2) -0.00080(19)
Cl1A 0.0299(9) 0.0324(10) 0.0553(13) -0.0135(9) -0.0295(10) 0.0079(8)
Cl1B 0.0209(8) 0.0257(9) 0.0374(10) -0.0026(8) -0.0174(8) -0.0012(7)
Cl2A 0.0228(8) 0.0309(9) 0.0420(11) -0.0104(8) -0.0192(8) 0.0019(7)
Cl2B 0.0326(10) 0.0249(9) 0.0648(15) -0.0113(9) -0.0350(10) -0.0003(8)
C12A 0.013(3) 0.039(4) 0.016(3) -0.003(3) -0.002(3) -0.002(3)
C12B 0.012(3) 0.035(4) 0.036(4) 0.002(3) -0.007(3) -0.003(3)
C13A 0.010(3) 0.018(3) 0.027(4) 0.005(3) -0.007(3) 0.001(2)
C13B 0.024(3) 0.021(3) 0.035(4) -0.009(3) -0.020(3) 0.010(3)
C14B 0.025(4) 0.032(4) 0.027(4) -0.010(3) -0.009(3) 0.001(3)
C15A 0.018(3) 0.024(3) 0.028(4) -0.001(3) -0.015(3) 0.005(3)
C15B 0.032(4) 0.032(4) 0.032(4) -0.012(3) -0.021(4) 0.014(3)
C16A 0.027(4) 0.031(4) 0.026(4) -0.001(3) -0.021(3) -0.006(3)
C16B 0.035(4) 0.040(4) 0.022(4) -0.016(3) -0.020(3) 0.018(3)
C17A 0.035(4) 0.049(5) 0.024(4) 0.005(4) -0.012(4) -0.013(4)
C17B 0.016(3) 0.033(4) 0.044(5) -0.022(4) -0.018(3) 0.007(3)
C18A 0.023(4) 0.044(5) 0.029(4) -0.007(4) -0.017(3) 0.010(3)
C18B 0.040(5) 0.047(5) 0.055(6) -0.017(5) -0.030(5) 0.009(4)
C19A 0.062(6) 0.036(5) 0.062(6) -0.021(5) -0.048(6) 0.018(4)
C21A 0.020(3) 0.026(4) 0.031(4) -0.015(3) -0.015(3) 0.008(3)
C21B 0.015(3) 0.037(4) 0.032(4) -0.003(3) -0.014(3) -0.002(3)
C22A 0.014(3) 0.042(5) 0.026(4) 0.000(3) -0.010(3) -0.002(3)
C22B 0.031(4) 0.026(4) 0.023(4) -0.001(3) -0.015(3) 0.003(3)
C24A 0.049(6) 0.078(8) 0.025(5) -0.015(5) -0.014(4) 0.022(5)
C24B 0.030(4) 0.041(5) 0.021(4) -0.007(3) -0.004(3) 0.010(4)
C25A 0.049(7) 0.133(13) 0.060(8) -0.044(9) -0.014(6) 0.032(8)
C25B 0.055(6) 0.047(6) 0.038(5) -0.017(5) -0.021(5) 0.018(5)
C26A 0.077(7) 0.115(9) 0.101(8) -0.062(7) -0.023(6) -0.008(6)
C26B 0.040(6) 0.094(9) 0.064(7) -0.028(7) -0.030(5) 0.004(6)
C27A 0.049(7) 0.131(13) 0.106(12) -0.084(11) -0.028(7) 0.023(8)
C27B 0.071(8) 0.083(9) 0.068(8) -0.038(7) -0.051(7) 0.034(7)
C28A 0.035(5) 0.049(6) 0.033(5) 0.002(4) -0.006(4) 0.003(4)
C28B 0.075(8) 0.054(6) 0.026(5) -0.009(5) -0.010(5) 0.002(6)
C29A 0.044(6) 0.059(7) 0.052(7) 0.024(5) -0.013(5) -0.012(5)
C29B 0.191(17) 0.035(6) 0.046(7) 0.002(5) -0.049(9) -0.027(8)
C30A 0.052(7) 0.083(9) 0.054(7) 0.012(7) -0.013(6) -0.009(6)
C31A 0.084(9) 0.081(9) 0.047(7) 0.014(6) -0.026(7) -0.001(7)
C41A 0.013(3) 0.028(4) 0.025(4) 0.002(3) 0.004(3) 0.001(3)
C41B 0.021(3) 0.023(4) 0.040(5) -0.007(3) -0.010(3) -0.006(3)
C42A 0.011(3) 0.034(4) 0.025(4) -0.009(3) 0.003(3) -0.001(3)
C42B 0.031(4) 0.036(4) 0.023(4) -0.015(3) -0.014(3) 0.005(3)
C44A 0.031(4) 0.032(4) 0.019(4) 0.007(3) -0.007(3) 0.003(3)
C44B 0.033(4) 0.047(5) 0.023(4) -0.004(4) -0.009(3) -0.014(4)
C45A 0.063(7) 0.052(6) 0.043(6) 0.009(5) -0.019(5) 0.004(5)
C45B 0.054(6) 0.056(6) 0.048(6) -0.001(5) -0.026(5) -0.024(5)
C46A 0.119(12) 0.065(8) 0.068(8) -0.004(7) -0.068(9) -0.009(8)
C46B 0.093(9) 0.062(7) 0.047(6) -0.035(6) -0.038(6) 0.013(6)
C47A 0.111(11) 0.060(8) 0.069(9) 0.027(7) -0.042(9) -0.018(8)
C47B 0.112(12) 0.107(11) 0.107(11) -0.070(10) -0.092(10) 0.045(9)
C48A 0.021(3) 0.037(4) 0.031(4) -0.002(4) -0.010(3) -0.001(3)
C48B 0.026(4) 0.033(4) 0.036(5) -0.011(4) 0.001(3) -0.013(3)
C49A 0.024(4) 0.048(5) 0.039(5) -0.008(4) -0.012(4) 0.002(4)
C49B 0.028(4) 0.060(6) 0.047(6) -0.022(5) -0.018(4) 0.001(4)
C50A 0.039(5) 0.057(6) 0.075(8) -0.025(6) -0.034(5) 0.022(5)
C50B 0.046(6) 0.071(7) 0.055(7) 0.001(6) -0.029(5) -0.019(5)
C51A 0.034(5) 0.067(7) 0.064(7) -0.028(6) -0.030(5) 0.008(5)
C51B 0.032(4) 0.086(7) 0.076(7) -0.007(6) -0.028(5) -0.021(4)
N23A 0.026(3) 0.037(4) 0.025(3) -0.005(3) -0.012(3) 0.005(3)
N23B 0.029(3) 0.049(5) 0.027(4) -0.006(3) -0.010(3) 0.007(3)
N43A 0.026(3) 0.033(4) 0.025(3) -0.010(3) -0.008(3) 0.015(3)
N43B 0.029(3) 0.030(3) 0.028(4) -0.004(3) -0.011(3) -0.008(3)
O22A 0.031(3) 0.026(3) 0.034(3) -0.004(3) -0.001(3) 0.005(2)
O22B 0.033(3) 0.037(3) 0.031(3) -0.015(3) -0.004(3) 0.000(3)
O42A 0.027(3) 0.029(3) 0.037(3) -0.003(3) -0.009(3) 0.008(2)
O42B 0.024(3) 0.030(3) 0.033(3) -0.007(3) -0.002(2) -0.010(2)
S11A 0.0147(7) 0.0169(7) 0.0267(9) -0.0023(7) -0.0095(7) -0.0017(6)
S11B 0.0154(7) 0.0268(9) 0.0219(8) -0.0053(7) -0.0079(7) -0.0021(6)
S14A 0.0171(7) 0.0196(8) 0.0257(9) -0.0021(7) -0.0094(7) 0.0003(6)
S14B 0.0154(7) 0.0254(9) 0.0262(9) -0.0088(7) -0.0112(7) 0.0013(6)
C31B 0.075(9) 0.069(9) 0.089(11) 0.006(8) -0.035(8) 0.002(7)
C30B 0.198(12) 0.159(12) 0.150(12) -0.041(9) -0.088(9) 0.005(9)

loop_
_atom_type_symbol
_atom_type_description
_atom_type_scat_dispersion_real
_atom_type_scat_dispersion_imag
_atom_type_scat_source
C C 0.0033 0.0016 'International Tables Vol C Tables 4.2.6.8 and 6.1.1.4'
H H 0.0000 0.0000 'International Tables Vol C Tables 4.2.6.8 and 6.1.1.4'
N N 0.0061 0.0033 'International Tables Vol C Tables 4.2.6.8 and 6.1.1.4'
O O 0.0106 0.0060 'International Tables Vol C Tables 4.2.6.8 and 6.1.1.4'
S S 0.1246 0.1234 'International Tables Vol C Tables 4.2.6.8 and 6.1.1.4'
Pd Pd -0.9988 1.0072 'International Tables Vol C Tables 4.2.6.8 and 6.1.1.4'
Cl Cl 0.1484 0.1585 'International Tables Vol C Tables 4.2.6.8 and 6.1.1.4'

loop_
_geom_angle_atom_site_label_1
_geom_angle_atom_site_label_2
_geom_angle_atom_site_label_3
_geom_angle
S11A Pd1 S14A 89.63(6)
S11A Pd1 Cl1A 175.81(8)
S14A Pd1 Cl1A 87.02(7)
S11A Pd1 Cl2A 87.50(6)
S14A Pd1 Cl2A 176.11(6)
Cl1A Pd1 Cl2A 95.96(7)
S14B Pd2 S11B 89.66(6)
S14B Pd2 Cl2B 175.62(8)
S11B Pd2 Cl2B 87.09(7)
S14B Pd2 Cl1B 87.65(6)
S11B Pd2 Cl1B 176.12(6)
Cl2B Pd2 Cl1B 95.73(7)
C13A C12A C15A 121.5(7)
C13A C12A S11A 118.9(5)
C15A C12A S11A 119.5(6)
C13B C12B C14B 120.5(7)
C13B C12B S11B 120.1(6)
C14B C12B S11B 119.0(6)
C12A C13A C18A 117.0(6)
C12A C13A S14A 121.7(6)
C18A C13A S14A 121.1(5)
C12B C13B C17B 121.2(7)
C12B C13B S14B 119.9(5)
C17B C13B S14B 118.6(6)
C15B C14B C12B 117.3(7)
C15B C14B H14B 121.4
C12B C14B H14B 121.4
C16A C15A C12A 119.8(7)
C16A C15A H15A 120.1
C12A C15A H15A 120.1
C16B C15B C14B 122.8(7)
C16B C15B H15B 118.6
C14B C15B H15B 118.6
C15A C16A C17A 119.3(7)
C15A C16A C19A 119.0(7)
C17A C16A C19A 121.7(7)
C15B C16B C17B 119.9(7)
C15B C16B C18B 122.4(7)
C17B C16B C18B 117.7(7)
C18A C17A C16A 120.9(8)
C18A C17A H17A 119.5
C16A C17A H17A 119.5
C16B C17B C13B 118.3(7)
C16B C17B H17B 120.9
C13B C17B H17B 120.9
C17A C18A C13A 121.3(8)
C17A C18A H18A 119.3
C13A C18A H18A 119.3
C16B C18B H18B 109.5
C16B C18B H18C 109.5
H18B C18B H18C 109.5
C16B C18B H18D 109.5
H18B C18B H18D 109.5
H18C C18B H18D 109.5
C16A C19A H19A 109.5
C16A C19A H19B 109.5
H19A C19A H19B 109.5
C16A C19A H19C 109.5
H19A C19A H19C 109.5
H19B C19A H19C 109.5
C22A C21A S11A 117.0(5)
C22A C21A H21A 108.0
S11A C21A H21A 108.0
C22A C21A H21B 108.0
S11A C21A H21B 108.0
H21A C21A H21B 107.3
C22B C21B S14B 116.6(5)
C22B C21B H21C 108.2
S14B C21B H21C 108.2
C22B C21B H21D 108.2
S14B C21B H21D 108.2
H21C C21B H21D 107.3
O22A C22A N23A 122.2(7)
O22A C22A C21A 121.0(7)
N23A C22A C21A 116.6(7)
O22B C22B N23B 121.8(8)
O22B C22B C21B 120.9(7)
N23B C22B C21B 117.3(7)
N23A C24A C25A 115.9(8)
N23A C24A H24A 108.3
C25A C24A H24A 108.3
N23A C24A H24B 108.3
C25A C24A H24B 108.3
H24A C24A H24B 107.4
N23B C24B C25B 115.3(7)
N23B C24B H24C 108.4
C25B C24B H24C 108.4
N23B C24B H24D 108.4
C25B C24B H24D 108.4
H24C C24B H24D 107.5
C26A C25A C27A 115.9(13)
C26A C25A C24A 113.3(11)
C27A C25A C24A 110.7(10)
C26A C25A H25A 105.3
C27A C25A H25A 105.3
C24A C25A H25A 105.3
C26B C25B C24B 114.1(9)
C26B C25B C27B 110.6(9)
C24B C25B C27B 108.5(8)
C26B C25B H25B 107.8
C24B C25B H25B 107.8
C27B C25B H25B 107.8
C25A C26A H26A 109.5
C25A C26A H26B 109.5
H26A C26A H26B 109.5
C25A C26A H26C 109.5
H26A C26A H26C 109.5
H26B C26A H26C 109.5
C25B C26B H26D 109.5
C25B C26B H26E 109.5
H26D C26B H26E 109.5
C25B C26B H26F 109.5
H26D C26B H26F 109.5
H26E C26B H26F 109.5
C25A C27A H27A 109.5
C25A C27A H27B 109.5
H27A C27A H27B 109.5
C25A C27A H27C 109.5
H27A C27A H27C 109.5
H27B C27A H27C 109.5
C25B C27B H27D 109.5
C25B C27B H27E 109.5
H27D C27B H27E 109.5
C25B C27B H27F 109.5
H27D C27B H27F 109.5
H27E C27B H27F 109.5
N23A C28A C29A 114.3(8)
N23A C28A H28A 108.7
C29A C28A H28A 108.7
N23A C28A H28B 108.7
C29A C28A H28B 108.7
H28A C28A H28B 107.6
N23B C28B C29B 112.8(9)
N23B C28B H28C 109.0
C29B C28B H28C 109.0
N23B C28B H28D 109.0
C29B C28B H28D 109.0
H28C C28B H28D 107.8
C30A C29A C31A 111.3(9)
C30A C29A C28A 114.0(10)
C31A C29A C28A 107.9(9)
C30A C29A H29A 107.8
C31A C29A H29A 107.8
C28A C29A H29A 107.8
C30B C29B C31B 115.9(13)
C30B C29B C28B 105.2(16)
C31B C29B C28B 110.8(10)
C30B C29B H29B 108.3
C31B C29B H29B 108.3
C28B C29B H29B 108.3
C29A C30A H30A 109.5
C29A C30A H30B 109.5
H30A C30A H30B 109.5
C29A C30A H30C 109.5
H30A C30A H30C 109.5
H30B C30A H30C 109.5
C29A C31A H31A 109.5
C29A C31A H31B 109.5
H31A C31A H31B 109.5
C29A C31A H31C 109.5
H31A C31A H31C 109.5
H31B C31A H31C 109.5
C42A C41A S14A 114.7(5)
C42A C41A H41A 108.6
S14A C41A H41A 108.6
C42A C41A H41B 108.6
S14A C41A H41B 108.6
H41A C41A H41B 107.6
C42B C41B S11B 115.7(5)
C42B C41B H41C 108.4
S11B C41B H41C 108.4
C42B C41B H41D 108.4
S11B C41B H41D 108.4
H41C C41B H41D 107.4
O42A C42A N43A 122.7(7)
O42A C42A C41A 121.8(6)
N43A C42A C41A 115.5(6)
O42B C42B N43B 123.7(7)
O42B C42B C41B 119.7(7)
N43B C42B C41B 116.6(7)
N43A C44A C45A 113.8(8)
N43A C44A H44A 108.8
C45A C44A H44A 108.8
N43A C44A H44B 108.8
C45A C44A H44B 108.8
H44A C44A H44B 107.7
N43B C44B C45B 111.3(8)
N43B C44B H44C 109.4
C45B C44B H44C 109.4
N43B C44B H44D 109.4
C45B C44B H44D 109.4
H44C C44B H44D 108.0
C46A C45A C44A 112.7(9)
C46A C45A C47A 111.8(10)
C44A C45A C47A 108.5(10)
C46A C45A H45A 107.9
C44A C45A H45A 107.9
C47A C45A H45A 107.9
C47B C45B C46B 108.7(9)
C47B C45B C44B 113.5(9)
C46B C45B C44B 108.6(9)
C47B C45B H45B 108.7
C46B C45B H45B 108.7
C44B C45B H45B 108.7
C45A C46A H46A 109.5
C45A C46A H46B 109.5
H46A C46A H46B 109.5
C45A C46A H46C 109.5
H46A C46A H46C 109.5
H46B C46A H46C 109.5
C45B C46B H46D 109.5
C45B C46B H46E 109.5
H46D C46B H46E 109.5
C45B C46B H46F 109.5
H46D C46B H46F 109.5
H46E C46B H46F 109.5
C45A C47A H47A 109.5
C45A C47A H47B 109.5
H47A C47A H47B 109.5
C45A C47A H47C 109.5
H47A C47A H47C 109.5
H47B C47A H47C 109.5
C45B C47B H47D 109.5
C45B C47B H47E 109.5
H47D C47B H47E 109.5
C45B C47B H47F 109.5
H47D C47B H47F 109.5
H47E C47B H47F 109.5
N43A C48A C49A 113.2(7)
N43A C48A H48A 108.9
C49A C48A H48A 108.9
N43A C48A H48B 108.9
C49A C48A H48B 108.9
H48A C48A H48B 107.8
N43B C48B C49B 111.2(7)
N43B C48B H48C 109.4
C49B C48B H48C 109.4
N43B C48B H48D 109.4
C49B C48B H48D 109.4
H48C C48B H48D 108.0
C51A C49A C50A 110.1(8)
C51A C49A C48A 112.5(7)
C50A C49A C48A 108.1(8)
C51A C49A H49A 108.7
C50A C49A H49A 108.7
C48A C49A H49A 108.7
C50B C49B C48B 115.2(8)
C50B C49B C51B 110.2(8)
C48B C49B C51B 105.3(8)
C50B C49B H49B 108.6
C48B C49B H49B 108.6
C51B C49B H49B 108.6
C49A C50A H50A 109.5
C49A C50A H50B 109.5
H50A C50A H50B 109.5
C49A C50A H50C 109.5
H50A C50A H50C 109.5
H50B C50A H50C 109.5
C49B C50B H50D 109.5
C49B C50B H50E 109.5
H50D C50B H50E 109.5
C49B C50B H50F 109.5
H50D C50B H50F 109.5
H50E C50B H50F 109.5
C49A C51A H51A 109.5
C49A C51A H51B 109.5
H51A C51A H51B 109.5
C49A C51A H51C 109.5
H51A C51A H51C 109.5
H51B C51A H51C 109.5
C49B C51B H51D 109.5
C49B C51B H51E 109.5
H51D C51B H51E 109.5
C49B C51B H51F 109.5
H51D C51B H51F 109.5
H51E C51B H51F 109.5
C22A N23A C24A 124.3(7)
C22A N23A C28A 117.8(7)
C24A N23A C28A 117.5(7)
C22B N23B C24B 118.5(7)
C22B N23B C28B 121.3(8)
C24B N23B C28B 120.2(7)
C42A N43A C44A 119.0(6)
C42A N43A C48A 125.5(7)
C44A N43A C48A 115.4(6)
C42B N43B C44B 117.7(7)
C42B N43B C48B 125.3(7)
C44B N43B C48B 116.9(6)
C12A S11A C21A 102.5(3)
C12A S11A Pd1 104.8(2)
C21A S11A Pd1 105.0(2)
C12B S11B C41B 101.5(4)
C12B S11B Pd2 105.0(3)
C41B S11B Pd2 105.9(3)
C13A S14A C41A 103.9(3)
C13A S14A Pd1 104.6(3)
C41A S14A Pd1 105.2(3)
C13B S14B C21B 102.3(3)
C13B S14B Pd2 104.6(3)
C21B S14B Pd2 104.9(2)
C29B C31B H31D 109.5
C29B C31B H31E 109.5
H31D C31B H31E 109.5
C29B C31B H31F 109.5
H31D C31B H31F 109.5
H31E C31B H31F 109.5
C29B C30B H30D 109.5
C29B C30B H30E 109.5
H30D C30B H30E 109.5
C29B C30B H30F 109.5
H30D C30B H30F 109.5
H30E C30B H30F 109.5

loop_
_geom_bond_atom_site_label_1
_geom_bond_atom_site_label_2
_geom_bond_distance
Pd1 S11A 2.2471(16)
Pd1 S14A 2.2550(19)
Pd1 Cl1A 2.3165(18)
Pd1 Cl2A 2.323(2)
Pd2 S14B 2.2434(17)
Pd2 S11B 2.2439(18)
Pd2 Cl2B 2.3188(18)
Pd2 Cl1B 2.3258(18)
C12A C13A 1.379(9)
C12A C15A 1.409(9)
C12A S11A 1.790(8)
C12B C13B 1.365(10)
C12B C14B 1.403(10)
C12B S11B 1.781(8)
C13A C18A 1.408(11)
C13A S14A 1.755(6)
C13B C17B 1.410(9)
C13B S14B 1.792(7)
C14B C15B 1.398(10)
C14B H14B 0.9300
C15A C16A 1.370(10)
C15A H15A 0.9300
C15B C16B 1.357(11)
C15B H15B 0.9300
C16A C17A 1.379(12)
C16A C19A 1.521(10)
C16B C17B 1.393(10)
C16B C18B 1.536(11)
C17A C18A 1.370(10)
C17A H17A 0.9300
C17B H17B 0.9300
C18A H18A 0.9300
C18B H18B 0.9600
C18B H18C 0.9600
C18B H18D 0.9600
C19A H19A 0.9600
C19A H19B 0.9600
C19A H19C 0.9600
C21A C22A 1.490(10)
C21A S11A 1.800(7)
C21A H21A 0.9700
C21A H21B 0.9700
C21B C22B 1.497(11)
C21B S14B 1.799(8)
C21B H21C 0.9700
C21B H21D 0.9700
C22A O22A 1.228(9)
C22A N23A 1.348(10)
C22B O22B 1.231(9)
C22B N23B 1.344(10)
C24A N23A 1.449(11)
C24A C25A 1.528(16)
C24A H24A 0.9700
C24A H24B 0.9700
C24B N23B 1.452(11)
C24B C25B 1.501(11)
C24B H24C 0.9700
C24B H24D 0.9700
C25A C26A 1.432(18)
C25A C27A 1.521(15)
C25A H25A 0.9800
C25B C26B 1.489(13)
C25B C27B 1.508(13)
C25B H25B 0.9800
C26A H26A 0.9600
C26A H26B 0.9600
C26A H26C 0.9600
C26B H26D 0.9600
C26B H26E 0.9600
C26B H26F 0.9600
C27A H27A 0.9600
C27A H27B 0.9600
C27A H27C 0.9600
C27B H27D 0.9600
C27B H27E 0.9600
C27B H27F 0.9600
C28A N23A 1.472(11)
C28A C29A 1.563(15)
C28A H28A 0.9700
C28A H28B 0.9700
C28B N23B 1.475(13)
C28B C29B 1.646(18)
C28B H28C 0.9700
C28B H28D 0.9700
C29A C30A 1.486(14)
C29A C31A 1.529(14)
C29A H29A 0.9800
C29B C30B 1.42(2)
C29B C31B 1.482(17)
C29B H29B 0.9800
C30A H30A 0.9600
C30A H30B 0.9600
C30A H30C 0.9600
C31A H31A 0.9600
C31A H31B 0.9600
C31A H31C 0.9600
C41A C42A 1.523(10)
C41A S14A 1.816(7)
C41A H41A 0.9700
C41A H41B 0.9700
C41B C42B 1.543(10)
C41B S11B 1.804(8)
C41B H41C 0.9700
C41B H41D 0.9700
C42A O42A 1.218(8)
C42A N43A 1.345(9)
C42B O42B 1.232(9)
C42B N43B 1.329(10)
C44A N43A 1.461(9)
C44A C45A 1.506(13)
C44A H44A 0.9700
C44A H44B 0.9700
C44B N43B 1.476(10)
C44B C45B 1.562(12)
C44B H44C 0.9700
C44B H44D 0.9700
C45A C46A 1.495(16)
C45A C47A 1.517(14)
C45A H45A 0.9800
C45B C47B 1.479(16)
C45B C46B 1.516(13)
C45B H45B 0.9800
C46A H46A 0.9600
C46A H46B 0.9600
C46A H46C 0.9600
C46B H46D 0.9600
C46B H46E 0.9600
C46B H46F 0.9600
C47A H47A 0.9600
C47A H47B 0.9600
C47A H47C 0.9600
C47B H47D 0.9600
C47B H47E 0.9600
C47B H47F 0.9600
C48A N43A 1.469(9)
C48A C49A 1.559(11)
C48A H48A 0.9700
C48A H48B 0.9700
C48B N43B 1.490(10)
C48B C49B 1.545(12)
C48B H48C 0.9700
C48B H48D 0.9700
C49A C51A 1.503(13)
C49A C50A 1.532(12)
C49A H49A 0.9800
C49B C50B 1.536(13)
C49B C51B 1.549(13)
C49B H49B 0.9800
C50A H50A 0.9600
C50A H50B 0.9600
C50A H50C 0.9600
C50B H50D 0.9600
C50B H50E 0.9600
C50B H50F 0.9600
C51A H51A 0.9600
C51A H51B 0.9600
C51A H51C 0.9600
C51B H51D 0.9600
C51B H51E 0.9600
C51B H51F 0.9600
C31B H31D 0.9600
C31B H31E 0.9600
C31B H31F 0.9600
C30B H30D 0.9600
C30B H30E 0.9600
C30B H30F 0.9600
